data_4504841
loop_
_publ_author_name
'Thorn, Adrienne'
'Willett, Roger D.'
'Twamley, Brendan'

_publ_section_title
;
 Retro-Crystal Engineering Analysis of TwoN-Methylethylenediammonium
 Cadmium Halide Salts Obtained by Dimensional Reduction and Recombination
 of the Hexagonal CdX2Lattice
;
_journal_issue 2
_journal_name_full 'Crystal Growth &amp; Design'
_journal_page_first 673
_journal_paper_doi 10.1021/cg030059s
_journal_volume 5
_journal_year 2005
_chemical_formula_sum 'C3 H13 Br8 Cd3 N2 O1.59'
_chemical_formula_weight 1079.07
_chemical_name_systematic
; 
 (N-methylethylenediammonium hydrate)octabromide-
tricadmate(II) hydrate 
;
_space_group_IT_number 2
_symmetry_cell_setting triclinic
_symmetry_space_group_name_Hall '-P 1'
_symmetry_space_group_name_H-M 'P -1'
_atom_sites_solution_hydrogens geom
_atom_sites_solution_primary direct
_atom_sites_solution_secondary difmap
_audit_creation_method SHELXL-97
_cell_angle_alpha 76.223(2)
_cell_angle_beta 81.478(2)
_cell_angle_gamma 67.596(2)
_cell_formula_units_Z 2
_cell_length_a 8.0197(8)
_cell_length_b 10.3911(10)
_cell_length_c 13.4772(13)
_cell_measurement_temperature 293(2)
_cell_measurement_theta_max 25.03
_cell_measurement_theta_min 2.53
_cell_volume 1006.39(17)
_computing_cell_refinement 'Bruker SMART'
_computing_data_collection 'Bruker SMART'
_computing_data_reduction 'Bruker SHELXTL'
_computing_molecular_graphics 'Bruker SHELXTL'
_computing_publication_material 'Bruker SHELXTL'
_computing_structure_refinement 'SHELXL-97 (Sheldrick, 1997)'
_computing_structure_solution 'SHELXS-97 (Sheldrick, 1990)'
_diffrn_ambient_temperature 293(2)
_diffrn_measured_fraction_theta_full 0.996
_diffrn_measured_fraction_theta_max 0.996
_diffrn_measurement_device_type '&#x0091;CCD detector&#x0092;'
_diffrn_measurement_method '&#x0091;phi and omega&#x0092;'
_diffrn_radiation_monochromator graphite
_diffrn_radiation_source 'fine-focus sealed tube'
_diffrn_radiation_type MoK\a
_diffrn_radiation_wavelength 0.71073
_diffrn_reflns_av_R_equivalents 0.0387
_diffrn_reflns_av_sigmaI/netI 0.0416
_diffrn_reflns_limit_h_max 9
_diffrn_reflns_limit_h_min -9
_diffrn_reflns_limit_k_max 12
_diffrn_reflns_limit_k_min -12
_diffrn_reflns_limit_l_max 16
_diffrn_reflns_limit_l_min -16
_diffrn_reflns_number 9347
_diffrn_reflns_theta_full 25.02
_diffrn_reflns_theta_max 25.02
_diffrn_reflns_theta_min 2.16
_diffrn_standards_interval_time '&#x0091;beginning and end&#x0092;'
_diffrn_standards_number '&#x0092;50 frames&#x0092;'
_exptl_absorpt_coefficient_mu 19.013
_exptl_absorpt_correction_type &#x0091;emperical&#x0092;
_exptl_absorpt_process_details &#x0091;SADABS&#x0092;
_exptl_crystal_colour &#x0091;colorless&#x0092;
_exptl_crystal_density_diffrn 3.561
_exptl_crystal_density_method 'not measured'
_exptl_crystal_description &#x0091;platelet&#x0092;
_exptl_crystal_F_000 963
_refine_diff_density_max 0.899
_refine_diff_density_min -0.972
_refine_diff_density_rms 0.192
_refine_ls_extinction_coef 0.00043(9)
_refine_ls_extinction_expression Fc^*^=kFc[1+0.001xFc^2^\l^3^/sin(2\q)]^-1/4^
_refine_ls_extinction_method SHELXL
_refine_ls_goodness_of_fit_ref 0.941
_refine_ls_hydrogen_treatment mixed
_refine_ls_matrix_type full
_refine_ls_number_parameters 161
_refine_ls_number_reflns 3551
_refine_ls_number_restraints 22
_refine_ls_restrained_S_all 0.941
_refine_ls_R_factor_all 0.0684
_refine_ls_R_factor_gt 0.0370
_refine_ls_shift/su_max 2.375
_refine_ls_shift/su_mean 0.015
_refine_ls_structure_factor_coef Fsqd
_refine_ls_weighting_details 'calc w=1/[\s^2^(Fo^2^)+(0.0458P)^2^+0.0000P] where P=(Fo^2^+2Fc^2^)/3'
_refine_ls_weighting_scheme calc
_refine_ls_wR_factor_gt 0.0837
_refine_ls_wR_factor_ref 0.0961
_reflns_number_gt 2314
_reflns_number_total 3551
_reflns_threshold_expression >2sigma(I)
_cod_data_source_file cg030059s_s1.cif
_cod_data_source_block bt357b
_cod_depositor_comments
;
The following automatic conversions were performed:

'_symmetry_cell_setting' value 'Triclinic' changed to 'triclinic'
according to /home/saulius/struct/CIF-dictionaries/cif_core.dic
dictionary named 'cif_core.dic' version 2.4.1 from 2010-06-29.

Automatic conversion script
Id: cif_fix_values 1715 2011-07-08 13:25:40Z adriana 
;
_cod_original_sg_symbol_H-M P-1
_cod_database_code 4504841

loop_
_symmetry_equiv_pos_as_xyz
'x, y, z'
'-x, -y, -z'

loop_
_atom_site_label
_atom_site_type_symbol
_atom_site_fract_x
_atom_site_fract_y
_atom_site_fract_z
_atom_site_U_iso_or_equiv
_atom_site_adp_type
_atom_site_occupancy
_atom_site_symmetry_multiplicity
_atom_site_calc_flag
_atom_site_refinement_flags
_atom_site_disorder_assembly
_atom_site_disorder_group
Cd1 Cd 0.40653(8) 0.64219(7) -0.40959(5) 0.0417(2) Uani 1 1 d . . .
Cd2 Cd 0.64279(8) 0.53853(7) -0.13991(4) 0.03712(19) Uani 1 1 d . . .
Cd3 Cd 0.86074(8) 0.46308(7) 0.13818(4) 0.03644(19) Uani 1 1 d . . .
Br1 Br 0.26257(10) 0.49883(9) -0.49951(6) 0.0398(2) Uani 1 1 d . . .
Br2 Br 0.32096(14) 0.87980(11) -0.55113(7) 0.0571(3) Uani 1 1 d . . .
Br3 Br 0.47923(10) 0.40451(9) -0.22703(6) 0.0350(2) Uani 1 1 d . . .
Br4 Br 0.56769(12) 0.75635(10) -0.30091(6) 0.0421(2) Uani 1 1 d . . .
Br5 Br 0.69724(10) 0.32987(9) 0.04157(6) 0.0333(2) Uani 1 1 d . . .
Br6 Br 0.79746(10) 0.67359(9) -0.03999(6) 0.0330(2) Uani 1 1 d . . .
Br7 Br 0.92064(11) 0.24451(10) 0.29855(6) 0.0420(2) Uani 1 1 d . . .
Br8 Br 1.02322(11) 0.59796(10) 0.21581(7) 0.0440(2) Uani 1 1 d . . .
N1 N 0.8644(18) -0.2105(17) 0.4895(9) 0.032(4) Uiso 0.552(11) 1 d PDU A 1
H1A H 0.7469 -0.1897 0.5069 0.048 Uiso 0.552(11) 1 calc PR A 1
H1B H 0.9123 -0.1802 0.5306 0.048 Uiso 0.552(11) 1 calc PR A 1
H1C H 0.9189 -0.3041 0.4956 0.048 Uiso 0.552(11) 1 calc PR A 1
C2 C 0.889(2) -0.1391(19) 0.3810(11) 0.056(5) Uiso 0.552(11) 1 d PDU A 1
H2A H 0.8994 -0.0488 0.3807 0.068 Uiso 0.552(11) 1 calc PR A 1
H2B H 1.0023 -0.1974 0.3509 0.068 Uiso 0.552(11) 1 calc PR A 1
C3 C 0.739(2) -0.113(2) 0.3156(12) 0.067(6) Uiso 0.552(11) 1 d PDU A 1
H3A H 0.7400 -0.2032 0.3065 0.081 Uiso 0.552(11) 1 calc PR A 1
H3B H 0.6238 -0.0657 0.3495 0.081 Uiso 0.552(11) 1 calc PR A 1
N4 N 0.7604(18) -0.0245(15) 0.2146(9) 0.056(4) Uiso 0.552(11) 1 d PDU A 1
H4A H 0.8715 -0.0611 0.1846 0.067 Uiso 0.552(11) 1 calc PR A 1
H4B H 0.7396 0.0651 0.2198 0.067 Uiso 0.552(11) 1 calc PR A 1
C5 C 0.615(3) -0.031(3) 0.1558(17) 0.090(7) Uiso 0.552(11) 1 d PDU A 1
H5A H 0.6166 0.0234 0.0875 0.135 Uiso 0.552(11) 1 calc PR A 1
H5B H 0.4985 0.0074 0.1900 0.135 Uiso 0.552(11) 1 calc PR A 1
H5C H 0.6391 -0.1280 0.1530 0.135 Uiso 0.552(11) 1 calc PR A 1
O2 O 1.083(3) -0.063(2) 0.1156(16) 0.132(8) Uiso 0.552(11) 1 d P A 1
N1' N 0.839(3) -0.161(3) 0.4727(17) 0.077(8) Uiso 0.448(11) 1 d PDU A 2
H1'A H 0.8055 -0.0791 0.4930 0.092 Uiso 0.448(11) 1 calc PR A 2
H1'B H 0.9571 -0.2069 0.4776 0.092 Uiso 0.448(11) 1 calc PR A 2
H1'C H 0.7800 -0.2142 0.5123 0.092 Uiso 0.448(11) 1 calc PR A 2
C2' C 0.796(3) -0.135(3) 0.3683(16) 0.080(8) Uiso 0.448(11) 1 d PDU A 2
H2'A H 0.6878 -0.0518 0.3521 0.096 Uiso 0.448(11) 1 calc PR A 2
H2'B H 0.7836 -0.2164 0.3513 0.096 Uiso 0.448(11) 1 calc PR A 2
C3' C 0.961(2) -0.111(2) 0.3192(13) 0.049(5) Uiso 0.448(11) 1 d PDU A 2
H3'A H 1.0593 -0.2006 0.3152 0.058 Uiso 0.448(11) 1 calc PR A 2
H3'B H 0.9986 -0.0594 0.3575 0.058 Uiso 0.448(11) 1 calc PR A 2
N4' N 0.913(2) -0.0260(19) 0.2150(11) 0.061(6) Uiso 0.448(11) 1 d PDU A 2
H4'A H 0.8419 0.0645 0.2172 0.073 Uiso 0.448(11) 1 calc PR A 2
H4'B H 0.8563 -0.0639 0.1838 0.073 Uiso 0.448(11) 1 calc PR A 2
C5' C 1.100(3) -0.035(4) 0.160(2) 0.110(12) Uiso 0.448(11) 1 d PDU A 2
H5'A H 1.0845 0.0144 0.0905 0.165 Uiso 0.448(11) 1 calc PR A 2
H5'B H 1.1744 -0.1332 0.1620 0.165 Uiso 0.448(11) 1 calc PR A 2
H5'C H 1.1562 0.0069 0.1946 0.165 Uiso 0.448(11) 1 calc PR A 2
O2' O 0.688(3) -0.064(2) 0.1075(17) 0.115(8) Uiso 0.448(11) 1 d P A 2
O3' O 0.908(2) -0.3576(18) 0.5904(12) 0.000(6) Uiso 0.209(14) 1 d P B 2
O1 O 0.339(3) -0.017(2) 0.1950(16) 0.109(11) Uiso 0.41(2) 1 d P C 4

loop_
_atom_site_aniso_label
_atom_site_aniso_U_11
_atom_site_aniso_U_22
_atom_site_aniso_U_33
_atom_site_aniso_U_23
_atom_site_aniso_U_13
_atom_site_aniso_U_12
Cd1 0.0407(4) 0.0459(4) 0.0409(4) -0.0149(3) 0.0003(3) -0.0157(3)
Cd2 0.0321(3) 0.0485(4) 0.0316(3) -0.0047(3) -0.0031(3) -0.0170(3)
Cd3 0.0353(3) 0.0470(4) 0.0311(3) -0.0048(3) -0.0017(3) -0.0211(3)
Br1 0.0346(5) 0.0438(5) 0.0462(5) -0.0195(4) 0.0006(4) -0.0147(4)
Br2 0.0704(7) 0.0457(6) 0.0491(6) -0.0019(5) -0.0052(5) -0.0182(5)
Br3 0.0336(5) 0.0377(5) 0.0364(5) -0.0108(4) -0.0007(4) -0.0142(4)
Br4 0.0532(5) 0.0447(6) 0.0351(5) -0.0023(4) -0.0071(4) -0.0268(5)
Br5 0.0343(4) 0.0358(5) 0.0304(4) -0.0062(4) -0.0017(3) -0.0135(4)
Br6 0.0341(4) 0.0363(5) 0.0298(4) -0.0055(3) -0.0020(3) -0.0146(4)
Br7 0.0388(5) 0.0447(6) 0.0336(5) -0.0009(4) -0.0005(4) -0.0103(4)
Br8 0.0365(5) 0.0536(6) 0.0498(5) -0.0261(4) 0.0029(4) -0.0178(4)

loop_
_atom_type_symbol
_atom_type_description
_atom_type_scat_dispersion_real
_atom_type_scat_dispersion_imag
_atom_type_scat_source
C C 0.0033 0.0016 'International Tables Vol C Tables 4.2.6.8 and 6.1.1.4'
H H 0.0000 0.0000 'International Tables Vol C Tables 4.2.6.8 and 6.1.1.4'
Br Br -0.2901 2.4595 'International Tables Vol C Tables 4.2.6.8 and 6.1.1.4'
Cd Cd -0.8075 1.2024 'International Tables Vol C Tables 4.2.6.8 and 6.1.1.4'
O O 0.0106 0.0060 'International Tables Vol C Tables 4.2.6.8 and 6.1.1.4'
N N 0.0061 0.0033 'International Tables Vol C Tables 4.2.6.8 and 6.1.1.4'

loop_
_geom_angle_atom_site_label_1
_geom_angle_atom_site_label_2
_geom_angle_atom_site_label_3
_geom_angle
_geom_angle_site_symmetry_1
_geom_angle_site_symmetry_3
Br2 Cd1 Br1 96.72(3) . .
Br2 Cd1 Br1 97.07(3) . 2_664
Br1 Cd1 Br1 87.50(3) . 2_664
Br2 Cd1 Br4 90.29(3) . .
Br1 Cd1 Br4 172.96(4) . .
Br1 Cd1 Br4 91.05(3) 2_664 .
Br2 Cd1 Br7 89.92(3) . 2_665
Br1 Cd1 Br7 91.65(3) . 2_665
Br1 Cd1 Br7 173.01(4) 2_664 2_665
Br4 Cd1 Br7 88.96(3) . 2_665
Br2 Cd1 Br3 171.13(4) . .
Br1 Cd1 Br3 89.34(3) . .
Br1 Cd1 Br3 89.64(3) 2_664 .
Br4 Cd1 Br3 83.76(3) . .
Br7 Cd1 Br3 83.42(3) 2_665 .
Br4 Cd2 Br8 94.42(3) . 2_765
Br4 Cd2 Br3 90.10(3) . .
Br8 Cd2 Br3 94.48(3) 2_765 .
Br4 Cd2 Br5 174.05(4) . .
Br8 Cd2 Br5 90.75(3) 2_765 .
Br3 Cd2 Br5 92.42(3) . .
Br4 Cd2 Br5 90.29(3) . 2_665
Br8 Cd2 Br5 174.67(3) 2_765 2_665
Br3 Cd2 Br5 87.99(3) . 2_665
Br5 Cd2 Br5 84.42(3) . 2_665
Br4 Cd2 Br6 91.98(3) . .
Br8 Cd2 Br6 87.99(3) 2_765 .
Br3 Cd2 Br6 176.64(3) . .
Br5 Cd2 Br6 85.27(3) . .
Br5 Cd2 Br6 89.36(3) 2_665 .
Br7 Cd3 Br8 94.13(3) . .
Br7 Cd3 Br3 89.71(3) . 2_665
Br8 Cd3 Br3 94.55(3) . 2_665
Br7 Cd3 Br6 174.64(3) . .
Br8 Cd3 Br6 90.69(3) . .
Br3 Cd3 Br6 92.25(3) 2_665 .
Br7 Cd3 Br5 89.55(3) . .
Br8 Cd3 Br5 175.76(3) . .
Br3 Cd3 Br5 87.58(3) 2_665 .
Br6 Cd3 Br5 85.56(3) . .
Br7 Cd3 Br6 91.36(3) . 2_765
Br8 Cd3 Br6 87.54(3) . 2_765
Br3 Cd3 Br6 177.58(3) 2_665 2_765
Br6 Cd3 Br6 86.50(3) . 2_765
Br5 Cd3 Br6 90.26(3) . 2_765
Cd1 Br1 Cd1 92.50(3) . 2_664
Cd2 Br3 Cd3 93.52(3) . 2_665
Cd2 Br3 Cd1 89.96(3) . .
Cd3 Br3 Cd1 90.29(3) 2_665 .
Cd2 Br4 Cd1 96.12(3) . .
Cd2 Br5 Cd2 95.58(3) . 2_665
Cd2 Br5 Cd3 94.27(3) . .
Cd2 Br5 Cd3 90.85(3) 2_665 .
Cd3 Br6 Cd2 94.87(3) . .
Cd3 Br6 Cd3 93.50(3) . 2_765
Cd2 Br6 Cd3 88.77(3) . 2_765
Cd3 Br7 Cd1 96.50(3) . 2_665
Cd2 Br8 Cd3 95.41(3) 2_765 .
C3 C2 N1 113.9(14) . .
N4 C3 C2 110.4(12) . .
C3 N4 C5 101.9(13) . .
N1' C2' C3' 97.6(19) . .
C2' C3' N4' 105.4(15) . .
C3' N4' C5' 102.3(17) . .

loop_
_geom_bond_atom_site_label_1
_geom_bond_atom_site_label_2
_geom_bond_distance
_geom_bond_site_symmetry_2
Cd1 Br2 2.6568(12) .
Cd1 Br1 2.7579(10) .
Cd1 Br1 2.7600(10) 2_664
Cd1 Br4 2.7894(9) .
Cd1 Br7 2.7983(10) 2_665
Cd1 Br3 2.9877(11) .
Cd2 Br4 2.6838(11) .
Cd2 Br8 2.6862(10) 2_765
Cd2 Br3 2.7688(10) .
Cd2 Br5 2.8184(10) .
Cd2 Br5 2.8306(10) 2_665
Cd2 Br6 2.8362(9) .
Cd3 Br7 2.6830(11) .
Cd3 Br8 2.6929(10) .
Cd3 Br3 2.7782(10) 2_665
Cd3 Br6 2.7967(10) .
Cd3 Br5 2.8422(9) .
Cd3 Br6 2.8521(10) 2_765
Br1 Cd1 2.7600(10) 2_664
Br3 Cd3 2.7782(10) 2_665
Br5 Cd2 2.8306(10) 2_665
Br6 Cd3 2.8521(10) 2_765
Br7 Cd1 2.7983(10) 2_665
Br8 Cd2 2.6862(10) 2_765
N1 C2 1.497(15) .
C2 C3 1.503(15) .
C3 N4 1.478(15) .
N4 C5 1.534(15) .
N1' C2' 1.435(18) .
C2' C3' 1.476(17) .
C3' N4' 1.488(16) .
N4' C5' 1.546(17) .
